data_4026974
loop_
_publ_author_name
'Sen Li'
'Shi-Xin Fa'
'Qi-Qiang Wang'
'De-Xian Wang'
'Mei-Xiang Wang'

_publ_section_title
;
 Synthesis and Structure of Oxacalix[2]arene[2]triazines of an Expanded
 \p-Electron-Deficient Cavity and Their Interactions with Anions
;
_journal_name_full 'Journal of Organic Chemistry'
_journal_page_first 1860
_journal_page_last 1867
_journal_paper_doi 10.1021/jo2024448
_journal_volume 77
_journal_year 2012
_chemical_formula_moiety 'C44 H30 Cl2 N12 O12'
_chemical_formula_sum 'C44 H30 Cl2 N12 O12'
_chemical_formula_weight 989.70
_chemical_name_systematic
; 
 ? 
;
_space_group_IT_number 14
_symmetry_cell_setting monoclinic
_symmetry_space_group_name_Hall '-P 2yn'
_symmetry_space_group_name_H-M 'P 1 21/n 1'
_atom_sites_solution_hydrogens geom
_atom_sites_solution_primary direct
_atom_sites_solution_secondary difmap
_audit_creation_method SHELXL-97
_cell_angle_alpha 90.00
_cell_angle_beta 95.313(4)
_cell_angle_gamma 90.00
_cell_formula_units_Z 4
_cell_length_a 13.809(3)
_cell_length_b 17.516(3)
_cell_length_c 20.801(4)
_cell_measurement_reflns_used 817
_cell_measurement_temperature 173(2)
_cell_measurement_theta_max 27.48
_cell_measurement_theta_min 2.17
_cell_volume 5009.7(17)
_computing_cell_refinement 'CrystalClear (Rigaku Inc., 2007)'
_computing_data_collection 'CrystalClear (Rigaku Inc., 2007)'
_computing_data_reduction 'CrystalClear (Rigaku Inc., 2007)'
_computing_molecular_graphics 'XP in Siemens SHELXTL (Sheldrick, 1994)'
_computing_publication_material 'SHELX97 (Sheldrick, 1997)'
_computing_structure_refinement 'SHELXL-97 (Sheldrick, 1997)'
_computing_structure_solution 'SHELXS-97 (Sheldrick, 1990)'
_diffrn_ambient_temperature 173(2)
_diffrn_measured_fraction_theta_full 0.992
_diffrn_measured_fraction_theta_max 0.992
_diffrn_measurement_device_type 'Saturn724+ CCD'
_diffrn_measurement_method '\w scans at fixed \c = 45\%'
_diffrn_radiation_monochromator graphite
_diffrn_radiation_source 'sealed tube'
_diffrn_radiation_type MoK\a
_diffrn_radiation_wavelength 0.71073
_diffrn_reflns_av_R_equivalents 0.0517
_diffrn_reflns_av_sigmaI/netI 0.0834
_diffrn_reflns_limit_h_max 16
_diffrn_reflns_limit_h_min -16
_diffrn_reflns_limit_k_max 21
_diffrn_reflns_limit_k_min -20
_diffrn_reflns_limit_l_max 12
_diffrn_reflns_limit_l_min -25
_diffrn_reflns_number 18865
_diffrn_reflns_theta_full 25.32
_diffrn_reflns_theta_max 25.32
_diffrn_reflns_theta_min 1.70
_exptl_absorpt_coefficient_mu 0.200
_exptl_absorpt_correction_T_max 0.9706
_exptl_absorpt_correction_T_min 0.9278
_exptl_absorpt_correction_type multi-scan
_exptl_absorpt_process_details 'CrystalClear (Rigaku Inc., 2007)'
_exptl_crystal_colour colorless
_exptl_crystal_density_diffrn 1.312
_exptl_crystal_description block
_exptl_crystal_F_000 2032
_exptl_crystal_size_max 0.38
_exptl_crystal_size_mid 0.21
_exptl_crystal_size_min 0.15
_refine_diff_density_max 0.773
_refine_diff_density_min -0.384
_refine_diff_density_rms 0.088
_refine_ls_extinction_method none
_refine_ls_goodness_of_fit_ref 1.254
_refine_ls_hydrogen_treatment constr
_refine_ls_matrix_type full
_refine_ls_number_parameters 742
_refine_ls_number_reflns 9079
_refine_ls_number_restraints 236
_refine_ls_restrained_S_all 1.247
_refine_ls_R_factor_all 0.1434
_refine_ls_R_factor_gt 0.0966
_refine_ls_shift/su_max 0.000
_refine_ls_shift/su_mean 0.000
_refine_ls_structure_factor_coef Fsqd
_refine_ls_weighting_details 'calc w=1/[\s^2^(Fo^2^)+(0.1000P)^2^+0.0000P] where P=(Fo^2^+2Fc^2^)/3'
_refine_ls_weighting_scheme calc
_refine_ls_wR_factor_gt 0.2366
_refine_ls_wR_factor_ref 0.2598
_reflns_number_gt 5328
_reflns_number_total 9079
_reflns_threshold_expression >2sigma(I)
_cod_data_source_file jo2024448_si_002.cif
_cod_data_source_block sa959
_cod_original_cell_volume 5009.8(17)
_cod_database_code 4026974

loop_
_symmetry_equiv_pos_as_xyz
'x, y, z'
'-x+1/2, y+1/2, -z+1/2'
'-x, -y, -z'
'x-1/2, -y-1/2, z-1/2'

loop_
_atom_site_label
_atom_site_type_symbol
_atom_site_fract_x
_atom_site_fract_y
_atom_site_fract_z
_atom_site_U_iso_or_equiv
_atom_site_adp_type
_atom_site_occupancy
_atom_site_symmetry_multiplicity
_atom_site_calc_flag
_atom_site_refinement_flags
_atom_site_disorder_assembly
_atom_site_disorder_group
Cl1 Cl 0.72851(14) 0.3966(2) 0.23273(17) 0.233(2) Uani 1 1 d . . .
Cl2 Cl 0.66535(11) 0.12451(11) 0.52153(9) 0.0936(6) Uani 1 1 d . . .
O1 O 0.2905(2) 0.39923(15) 0.25509(14) 0.0414(7) Uani 1 1 d . C .
O2 O 0.3340(2) 0.18203(17) 0.11962(15) 0.0489(8) Uani 1 1 d . . .
O3 O 0.3284(2) 0.03922(16) 0.30435(15) 0.0452(8) Uani 1 1 d . . .
O4 O 0.2204(2) 0.25059(16) 0.42655(15) 0.0453(8) Uani 1 1 d . . .
O5 O 0.4092(2) 0.29009(17) 0.20958(16) 0.0493(8) Uani 1 1 d . . .
O6 O 0.4763(3) 0.4883(2) 0.0769(2) 0.0719(11) Uani 1 1 d . . .
O7 O -0.0511(2) 0.3080(2) 0.1803(2) 0.0796(13) Uani 1 1 d . . .
O8 O -0.0267(2) 0.2286(2) 0.1015(2) 0.0760(12) Uani 1 1 d . . .
O9 O 0.3698(2) 0.16191(16) 0.38429(16) 0.0444(8) Uani 1 1 d . . .
O10 O 0.3414(3) 0.0373(2) 0.57217(19) 0.0826(13) Uani 1 1 d . . .
O11 O -0.0272(3) 0.0611(3) 0.2369(3) 0.116(2) Uani 1 1 d D . .
O12 O -0.0821(3) 0.1499(2) 0.3012(3) 0.1046(17) Uani 1 1 d D . .
N1 N 0.4117(3) 0.0689(2) 0.12677(18) 0.0438(9) Uani 1 1 d . . .
N2 N 0.4119(2) -0.00273(19) 0.22427(18) 0.0386(9) Uani 1 1 d . . .
N3 N 0.3279(2) 0.11427(18) 0.21380(18) 0.0386(9) Uani 1 1 d . . .
N4 N 0.2728(3) 0.3699(2) 0.44510(18) 0.0453(9) Uani 1 1 d . C .
N5 N 0.3116(3) 0.4467(2) 0.3561(2) 0.0507(10) Uani 1 1 d . C .
N6 N 0.2532(2) 0.32046(18) 0.33834(18) 0.0364(8) Uani 1 1 d . C .
N7 N 0.5548(3) 0.3446(3) 0.2201(3) 0.0826(16) Uani 1 1 d . . .
N8 N 0.5908(3) 0.4446(4) 0.1489(3) 0.098(2) Uani 1 1 d . . .
N9 N 0.4316(3) 0.3891(2) 0.13955(19) 0.0489(10) Uani 1 1 d . . .
N10 N 0.3506(3) 0.0987(2) 0.4795(2) 0.0479(10) Uani 1 1 d . . .
N11 N 0.4949(4) 0.0780(3) 0.5487(2) 0.0706(13) Uani 1 1 d . . .
N12 N 0.5042(3) 0.1452(2) 0.4507(2) 0.0510(10) Uani 1 1 d . . .
C1 C 0.3108(3) 0.2901(2) 0.1881(2) 0.0402(11) Uani 1 1 d . . .
C2 C 0.2488(3) 0.3422(2) 0.2148(2) 0.0393(10) Uani 1 1 d . . .
C3 C 0.1508(3) 0.3376(2) 0.2008(2) 0.0370(10) Uani 1 1 d . . .
H3A H 0.1092 0.3736 0.2184 0.044 Uiso 1 1 calc R . .
C4 C 0.1117(3) 0.2796(2) 0.1604(2) 0.0397(10) Uani 1 1 d . . .
C5 C 0.1726(3) 0.2275(3) 0.1335(2) 0.0434(11) Uani 1 1 d . . .
H5A H 0.1460 0.1884 0.1054 0.052 Uiso 1 1 calc R . .
C6 C 0.2707(3) 0.2330(2) 0.1478(2) 0.0431(11) Uani 1 1 d . . .
C7 C 0.3575(3) 0.1196(3) 0.1557(2) 0.0444(11) Uani 1 1 d . . .
C8 C 0.4375(3) 0.0078(2) 0.1640(2) 0.0390(10) Uani 1 1 d . A .
C9 C 0.3568(3) 0.0509(2) 0.2448(2) 0.0383(10) Uani 1 1 d . . .
C10 C 0.2526(3) 0.0865(2) 0.3208(2) 0.0392(11) Uani 1 1 d . . .
C11 C 0.2731(3) 0.1454(2) 0.3646(2) 0.0393(11) Uani 1 1 d . . .
C12 C 0.1990(3) 0.1904(2) 0.3817(2) 0.0418(11) Uani 1 1 d . . .
C13 C 0.1034(3) 0.1801(3) 0.3566(2) 0.0493(12) Uani 1 1 d . B .
H13A H 0.0528 0.2116 0.3696 0.059 Uiso 1 1 calc R . .
C14 C 0.0841(3) 0.1214(3) 0.3114(2) 0.0472(12) Uani 1 1 d . . .
C15 C 0.1584(3) 0.0750(2) 0.2943(2) 0.0442(11) Uani 1 1 d . B .
H15A H 0.1446 0.0348 0.2641 0.053 Uiso 1 1 calc R . .
C16 C 0.2504(3) 0.3176(2) 0.4016(2) 0.0397(10) Uani 1 1 d . . .
C17 C 0.3060(3) 0.4349(3) 0.4192(2) 0.0491(12) Uani 1 1 d D . .
C18 C 0.2850(3) 0.3882(2) 0.3202(2) 0.0402(11) Uani 1 1 d . . .
C19 C 0.4662(3) 0.3449(3) 0.1877(3) 0.0503(12) Uani 1 1 d . . .
C20 C 0.6093(5) 0.3950(6) 0.1962(4) 0.113(3) Uani 1 1 d . . .
C21 C 0.4981(4) 0.4396(3) 0.1222(3) 0.0623(15) Uani 1 1 d . . .
C22 C 0.3797(3) 0.4877(3) 0.0437(2) 0.0556(13) Uani 1 1 d . . .
H22A H 0.3745 0.5281 0.0109 0.083 Uiso 1 1 calc R . .
H22B H 0.3318 0.4967 0.0747 0.083 Uiso 1 1 calc R . .
H22C H 0.3674 0.4381 0.0228 0.083 Uiso 1 1 calc R . .
C23 C 0.0041(4) 0.2750(3) 0.1486(3) 0.0535(13) Uani 1 1 d . . .
C24 C -0.1325(5) 0.2219(5) 0.0907(4) 0.122(3) Uani 1 1 d . . .
H24A H -0.1495 0.1863 0.0551 0.184 Uiso 1 1 calc R . .
H24B H -0.1607 0.2721 0.0797 0.184 Uiso 1 1 calc R . .
H24C H -0.1583 0.2028 0.1300 0.184 Uiso 1 1 calc R . .
C25 C 0.4969(3) -0.0512(2) 0.1363(2) 0.0432(11) Uani 1 1 d D . .
C26 C 0.5360(12) -0.0393(8) 0.0772(6) 0.051(4) Uani 0.461(18) 1 d PDU A 1
H26 H 0.5214 0.0065 0.0539 0.061 Uiso 0.461(18) 1 calc PR A 1
C27 C 0.5959(13) -0.0937(8) 0.0520(7) 0.059(4) Uani 0.461(18) 1 d PDU A 1
H27 H 0.6163 -0.0862 0.0101 0.070 Uiso 0.461(18) 1 calc PR A 1
C28 C 0.6260(10) -0.1574(8) 0.0860(6) 0.046(4) Uani 0.461(18) 1 d PDU A 1
C31 C 0.6950(13) -0.2165(9) 0.0617(8) 0.068(4) Uani 0.461(18) 1 d PDU A 1
H31A H 0.7097 -0.2555 0.0950 0.102 Uiso 0.461(18) 1 calc PR A 1
H31B H 0.7554 -0.1913 0.0520 0.102 Uiso 0.461(18) 1 calc PR A 1
H31C H 0.6643 -0.2406 0.0224 0.102 Uiso 0.461(18) 1 calc PR A 1
C26' C 0.4951(10) -0.0575(6) 0.0696(5) 0.045(3) Uani 0.539(18) 1 d PDU A 2
H26' H 0.4591 -0.0216 0.0428 0.053 Uiso 0.539(18) 1 calc PR A 2
C27' C 0.5451(11) -0.1151(6) 0.0420(6) 0.055(3) Uani 0.539(18) 1 d PDU A 2
H27' H 0.5479 -0.1160 -0.0035 0.066 Uiso 0.539(18) 1 calc PR A 2
C28' C 0.5909(10) -0.1714(6) 0.0796(5) 0.046(3) Uani 0.539(18) 1 d PDU A 2
C31' C 0.6449(13) -0.2361(8) 0.0488(7) 0.077(4) Uani 0.539(18) 1 d PDU A 2
H31D H 0.6739 -0.2703 0.0826 0.116 Uiso 0.539(18) 1 calc PR A 2
H31E H 0.6963 -0.2147 0.0248 0.116 Uiso 0.539(18) 1 calc PR A 2
H31F H 0.5991 -0.2649 0.0192 0.116 Uiso 0.539(18) 1 calc PR A 2
C29 C 0.5915(3) -0.1667(3) 0.1475(2) 0.0473(12) Uani 1 1 d D . .
H29A H 0.6068 -0.2121 0.1712 0.057 Uiso 1 1 calc R A 1
C30 C 0.5362(3) -0.1113(2) 0.1735(2) 0.0453(11) Uani 1 1 d . A .
H30A H 0.5248 -0.1143 0.2177 0.054 Uiso 1 1 calc R . .
C32 C 0.4072(3) 0.1328(2) 0.4415(2) 0.0453(11) Uani 1 1 d . . .
C33 C 0.3994(4) 0.0729(3) 0.5330(3) 0.0574(14) Uani 1 1 d . . .
C34 C 0.5412(4) 0.1135(3) 0.5060(3) 0.0626(15) Uani 1 1 d . . .
C35 C 0.3912(6) 0.0073(4) 0.6327(3) 0.100(2) Uani 1 1 d . . .
H35A H 0.3437 -0.0176 0.6579 0.150 Uiso 1 1 calc R . .
H35B H 0.4225 0.0494 0.6578 0.150 Uiso 1 1 calc R . .
H35C H 0.4406 -0.0299 0.6226 0.150 Uiso 1 1 calc R . .
C36 C -0.0163(4) 0.1115(3) 0.2801(3) 0.0685(16) Uani 1 1 d . B .
C37 C -0.1097(11) 0.0462(10) 0.2071(9) 0.209(9) Uani 0.717(12) 1 d PDU B 1
H37A H -0.1024 0.0054 0.1756 0.314 Uiso 0.717(12) 1 calc PR B 1
H37B H -0.1353 0.0921 0.1845 0.314 Uiso 0.717(12) 1 calc PR B 1
H37C H -0.1547 0.0297 0.2380 0.314 Uiso 0.717(12) 1 calc PR B 1
C37' C -0.1700(10) 0.1387(11) 0.2897(9) 0.059(6) Uani 0.283(12) 1 d PDU B 2
H37D H -0.2060 0.1766 0.3127 0.089 Uiso 0.283(12) 1 calc PR B 2
H37E H -0.1860 0.0873 0.3039 0.089 Uiso 0.283(12) 1 calc PR B 2
H37F H -0.1879 0.1435 0.2431 0.089 Uiso 0.283(12) 1 calc PR B 2
C38 C 0.3509(12) 0.4929(9) 0.4662(7) 0.052(5) Uani 0.565(18) 1 d PDU C 1
C39 C 0.3164(12) 0.4930(8) 0.5273(6) 0.059(4) Uani 0.565(18) 1 d PDU C 1
H39 H 0.2681 0.4580 0.5385 0.071 Uiso 0.565(18) 1 calc PR C 1
C40 C 0.3562(11) 0.5464(7) 0.5705(6) 0.065(4) Uani 0.565(18) 1 d PDU C 1
H40 H 0.3365 0.5472 0.6130 0.078 Uiso 0.565(18) 1 calc PR C 1
C41 C 0.4240(10) 0.5989(6) 0.5538(5) 0.056(3) Uani 0.565(18) 1 d PDU C 1
C42 C 0.4523(10) 0.5963(8) 0.4929(6) 0.046(3) Uani 0.565(18) 1 d PDU C 1
H42 H 0.4995 0.6323 0.4820 0.055 Uiso 0.565(18) 1 calc PR C 1
C43 C 0.4177(9) 0.5458(8) 0.4464(8) 0.039(3) Uani 0.565(18) 1 d PDU C 1
H43 H 0.4375 0.5465 0.4038 0.047 Uiso 0.565(18) 1 calc PR C 1
C44 C 0.4622(12) 0.6579(7) 0.6046(6) 0.072(4) Uani 0.565(18) 1 d PDU C 1
H44A H 0.4320 0.6489 0.6448 0.108 Uiso 0.565(18) 1 calc PR C 1
H44B H 0.4459 0.7094 0.5887 0.108 Uiso 0.565(18) 1 calc PR C 1
H44C H 0.5329 0.6530 0.6128 0.108 Uiso 0.565(18) 1 calc PR C 1
C38' C 0.3195(15) 0.4997(10) 0.4672(8) 0.039(5) Uani 0.435(18) 1 d PDU C 2
C39' C 0.2733(13) 0.5076(10) 0.5244(8) 0.057(5) Uani 0.435(18) 1 d PDU C 2
H39' H 0.2224 0.4738 0.5330 0.068 Uiso 0.435(18) 1 calc PR C 2
C40' C 0.3022(14) 0.5649(7) 0.5683(7) 0.057(4) Uani 0.435(18) 1 d PDU C 2
H40' H 0.2697 0.5692 0.6064 0.069 Uiso 0.435(18) 1 calc PR C 2
C41' C 0.3754(14) 0.6156(8) 0.5591(7) 0.064(5) Uani 0.435(18) 1 d PDU C 2
C42' C 0.4174(14) 0.6121(10) 0.5024(7) 0.045(4) Uani 0.435(18) 1 d PDU C 2
H42' H 0.4672 0.6471 0.4941 0.054 Uiso 0.435(18) 1 calc PR C 2
C43' C 0.3873(13) 0.5572(10) 0.4568(10) 0.040(5) Uani 0.435(18) 1 d PDU C 2
H43' H 0.4140 0.5585 0.4163 0.049 Uiso 0.435(18) 1 calc PR C 2
C44' C 0.4026(16) 0.6757(9) 0.6114(7) 0.073(5) Uani 0.435(18) 1 d PDU C 2
H44D H 0.3625 0.6685 0.6474 0.110 Uiso 0.435(18) 1 calc PR C 2
H44E H 0.3913 0.7269 0.5932 0.110 Uiso 0.435(18) 1 calc PR C 2
H44F H 0.4714 0.6702 0.6270 0.110 Uiso 0.435(18) 1 calc PR C 2

loop_
_atom_site_aniso_label
_atom_site_aniso_U_11
_atom_site_aniso_U_22
_atom_site_aniso_U_33
_atom_site_aniso_U_23
_atom_site_aniso_U_13
_atom_site_aniso_U_12
Cl1 0.0610(11) 0.367(5) 0.259(4) 0.201(4) -0.0565(16) -0.0781(19)
Cl2 0.0665(9) 0.1254(15) 0.0849(13) -0.0379(11) -0.0145(8) 0.0082(9)
O1 0.0545(18) 0.0345(16) 0.0336(19) 0.0033(13) -0.0037(14) -0.0077(14)
O2 0.068(2) 0.0413(17) 0.040(2) 0.0140(15) 0.0189(16) 0.0202(15)
O3 0.0619(19) 0.0416(17) 0.0342(19) 0.0045(14) 0.0150(15) 0.0048(15)
O4 0.064(2) 0.0337(15) 0.040(2) -0.0026(14) 0.0154(15) -0.0077(14)
O5 0.0438(17) 0.0524(19) 0.052(2) 0.0177(16) 0.0051(15) 0.0024(15)
O6 0.059(2) 0.080(3) 0.078(3) 0.020(2) 0.013(2) -0.013(2)
O7 0.052(2) 0.099(3) 0.090(3) -0.052(3) 0.015(2) -0.010(2)
O8 0.057(2) 0.092(3) 0.078(3) -0.038(2) 0.000(2) -0.014(2)
O9 0.0429(17) 0.0424(17) 0.048(2) 0.0099(15) 0.0077(14) -0.0024(14)
O10 0.141(4) 0.061(2) 0.045(3) 0.010(2) 0.000(2) -0.003(2)
O11 0.053(2) 0.163(5) 0.126(5) -0.083(4) -0.020(3) -0.011(3)
O12 0.060(3) 0.069(3) 0.181(5) -0.037(3) -0.006(3) 0.001(2)
N1 0.061(2) 0.036(2) 0.036(2) 0.0086(17) 0.0146(18) 0.0101(18)
N2 0.043(2) 0.0326(19) 0.041(2) 0.0061(17) 0.0112(17) 0.0005(16)
N3 0.048(2) 0.0252(17) 0.044(2) 0.0085(16) 0.0127(17) 0.0093(15)
N4 0.058(2) 0.042(2) 0.035(2) 0.0009(18) -0.0021(18) -0.0003(18)
N5 0.067(3) 0.041(2) 0.040(3) 0.0024(19) -0.0117(19) -0.0203(19)
N6 0.0402(19) 0.0278(18) 0.041(2) 0.0040(16) 0.0025(16) -0.0017(15)
N7 0.046(3) 0.116(4) 0.085(4) 0.030(3) 0.002(2) -0.012(3)
N8 0.043(3) 0.132(5) 0.116(5) 0.044(4) 0.000(3) -0.023(3)
N9 0.057(2) 0.052(2) 0.038(2) 0.009(2) 0.0052(19) -0.003(2)
N10 0.058(2) 0.044(2) 0.043(3) 0.0060(19) 0.012(2) -0.0120(19)
N11 0.099(4) 0.066(3) 0.045(3) -0.008(2) -0.007(3) 0.012(3)
N12 0.055(2) 0.047(2) 0.052(3) -0.011(2) 0.010(2) -0.0084(19)
C1 0.040(2) 0.042(2) 0.039(3) 0.009(2) 0.003(2) 0.000(2)
C2 0.059(3) 0.033(2) 0.025(2) 0.0017(19) 0.001(2) -0.007(2)
C3 0.045(2) 0.032(2) 0.033(3) -0.0044(19) 0.0032(19) 0.0076(19)
C4 0.046(2) 0.035(2) 0.037(3) -0.002(2) 0.000(2) 0.002(2)
C5 0.053(3) 0.040(2) 0.038(3) -0.004(2) 0.009(2) -0.005(2)
C6 0.067(3) 0.027(2) 0.037(3) 0.006(2) 0.014(2) 0.012(2)
C7 0.056(3) 0.042(3) 0.036(3) 0.008(2) 0.009(2) 0.008(2)
C8 0.044(2) 0.044(2) 0.028(3) 0.000(2) 0.0015(19) 0.001(2)
C9 0.044(2) 0.036(2) 0.036(3) 0.001(2) 0.011(2) -0.001(2)
C10 0.052(3) 0.032(2) 0.037(3) 0.0046(19) 0.016(2) 0.007(2)
C11 0.044(2) 0.039(2) 0.036(3) 0.012(2) 0.009(2) -0.007(2)
C12 0.052(3) 0.028(2) 0.046(3) -0.001(2) 0.011(2) -0.007(2)
C13 0.048(3) 0.039(3) 0.063(4) 0.000(2) 0.018(2) 0.000(2)
C14 0.053(3) 0.040(2) 0.050(3) -0.004(2) 0.015(2) -0.002(2)
C15 0.053(3) 0.034(2) 0.046(3) -0.005(2) 0.006(2) -0.004(2)
C16 0.043(2) 0.033(2) 0.043(3) 0.000(2) 0.003(2) -0.0033(19)
C17 0.065(3) 0.037(2) 0.043(3) 0.004(2) -0.004(2) -0.013(2)
C18 0.046(2) 0.037(2) 0.036(3) 0.001(2) -0.005(2) -0.001(2)
C19 0.045(3) 0.058(3) 0.050(3) 0.003(3) 0.019(2) 0.002(2)
C20 0.056(4) 0.175(8) 0.105(6) 0.065(6) -0.014(4) -0.010(5)
C21 0.062(3) 0.073(4) 0.054(4) 0.017(3) 0.015(3) 0.006(3)
C22 0.053(3) 0.071(3) 0.043(3) 0.018(3) 0.007(2) 0.012(3)
C23 0.062(3) 0.053(3) 0.045(3) -0.008(3) -0.001(3) -0.013(3)
C24 0.092(5) 0.149(7) 0.122(7) -0.032(6) -0.012(5) -0.050(5)
C25 0.049(3) 0.037(2) 0.044(3) 0.000(2) 0.008(2) 0.008(2)
C26 0.059(7) 0.049(6) 0.044(6) 0.005(5) 0.011(6) 0.007(6)
C27 0.070(7) 0.056(7) 0.053(6) 0.006(5) 0.025(6) 0.025(6)
C28 0.036(7) 0.054(7) 0.048(6) -0.008(5) -0.003(5) 0.005(5)
C31 0.079(8) 0.058(7) 0.069(8) -0.002(6) 0.016(7) 0.020(6)
C26' 0.041(6) 0.043(5) 0.050(6) 0.007(4) 0.008(4) 0.004(5)
C27' 0.072(7) 0.042(5) 0.053(6) 0.002(4) 0.019(5) 0.012(5)
C28' 0.043(6) 0.040(5) 0.058(6) -0.007(4) 0.016(5) 0.008(5)
C31' 0.090(8) 0.075(7) 0.069(7) -0.005(6) 0.014(6) 0.019(6)
C29 0.049(3) 0.038(2) 0.055(3) 0.003(2) 0.006(2) 0.006(2)
C30 0.048(3) 0.048(3) 0.040(3) 0.007(2) 0.005(2) 0.001(2)
C32 0.057(3) 0.033(2) 0.045(3) -0.008(2) -0.002(2) 0.003(2)
C33 0.084(4) 0.048(3) 0.041(3) 0.004(3) 0.010(3) -0.009(3)
C34 0.074(4) 0.058(3) 0.055(4) -0.021(3) 0.001(3) -0.004(3)
C35 0.161(7) 0.086(5) 0.054(4) 0.018(4) 0.020(4) 0.019(5)
C36 0.051(3) 0.063(3) 0.091(5) -0.012(3) 0.004(3) 0.005(3)
C37 0.211(10) 0.208(10) 0.208(10) -0.009(5) 0.011(5) -0.005(5)
C37' 0.045(7) 0.069(8) 0.061(8) -0.003(5) -0.008(4) 0.005(5)
C38 0.051(10) 0.058(7) 0.045(6) -0.003(5) -0.017(6) 0.000(7)
C39 0.088(10) 0.050(7) 0.040(6) -0.003(5) 0.004(6) -0.017(7)
C40 0.080(8) 0.059(7) 0.057(6) -0.008(5) 0.006(7) -0.025(6)
C41 0.073(8) 0.044(6) 0.046(6) -0.008(5) -0.017(6) 0.002(6)
C42 0.050(7) 0.028(6) 0.058(7) 0.006(5) -0.013(5) 0.002(5)
C43 0.033(7) 0.038(6) 0.045(7) 0.001(4) -0.006(5) 0.002(5)
C44 0.087(8) 0.058(7) 0.067(7) -0.023(5) -0.015(7) -0.022(7)
C38' 0.046(11) 0.032(6) 0.033(7) 0.005(5) -0.023(6) -0.004(7)
C39' 0.064(10) 0.057(8) 0.046(8) 0.000(6) -0.012(7) 0.004(7)
C40' 0.067(9) 0.044(7) 0.058(8) -0.010(6) -0.006(7) 0.005(7)
C41' 0.092(11) 0.039(7) 0.057(8) 0.001(6) -0.020(8) 0.011(8)
C42' 0.062(10) 0.033(8) 0.038(8) 0.005(6) -0.010(7) 0.003(7)
C43' 0.047(10) 0.039(7) 0.036(7) 0.003(6) 0.010(7) 0.001(8)
C44' 0.095(11) 0.063(9) 0.056(9) 0.015(7) -0.020(8) -0.016(8)

loop_
_atom_type_symbol
_atom_type_description
_atom_type_scat_dispersion_real
_atom_type_scat_dispersion_imag
_atom_type_scat_source
C C 0.0033 0.0016 'International Tables Vol C Tables 4.2.6.8 and 6.1.1.4'
H H 0.0000 0.0000 'International Tables Vol C Tables 4.2.6.8 and 6.1.1.4'
N N 0.0061 0.0033 'International Tables Vol C Tables 4.2.6.8 and 6.1.1.4'
O O 0.0106 0.0060 'International Tables Vol C Tables 4.2.6.8 and 6.1.1.4'
Cl Cl 0.1484 0.1585 'International Tables Vol C Tables 4.2.6.8 and 6.1.1.4'

loop_
_geom_angle_atom_site_label_1
_geom_angle_atom_site_label_2
_geom_angle_atom_site_label_3
_geom_angle
C18 O1 C2 115.7(3)
C7 O2 C6 114.0(3)
C9 O3 C10 114.9(3)
C16 O4 C12 116.1(3)
C19 O5 C1 118.4(3)
C21 O6 C22 119.2(4)
C23 O8 C24 114.5(5)
C32 O9 C11 117.4(3)
C33 O10 C35 115.1(5)
C36 O11 C37 122.3(10)
C37' O12 C36 125.9(10)
C7 N1 C8 113.4(4)
C9 N2 C8 114.7(4)
C7 N3 C9 113.7(4)
C16 N4 C17 112.3(4)
C18 N5 C17 113.7(4)
C16 N6 C18 110.9(4)
C20 N7 C19 109.9(5)
C20 N8 C21 111.9(5)
C19 N9 C21 112.3(4)
C32 N10 C33 112.2(4)
C34 N11 C33 113.8(5)
C34 N12 C32 110.5(4)
C6 C1 O5 121.1(4)
C6 C1 C2 119.0(4)
O5 C1 C2 119.2(4)
C3 C2 O1 121.3(4)
C3 C2 C1 120.6(4)
O1 C2 C1 118.1(4)
C2 C3 C4 119.7(4)
C2 C3 H3A 120.2
C4 C3 H3A 120.2
C5 C4 C3 120.3(4)
C5 C4 C23 122.0(4)
C3 C4 C23 117.7(4)
C6 C5 C4 119.3(4)
C6 C5 H5A 120.3
C4 C5 H5A 120.3
C5 C6 C1 121.1(4)
C5 C6 O2 120.3(4)
C1 C6 O2 118.6(4)
N3 C7 N1 126.9(4)
N3 C7 O2 119.4(4)
N1 C7 O2 113.7(4)
N2 C8 N1 124.4(4)
N2 C8 C25 118.2(4)
N1 C8 C25 117.4(4)
N2 C9 N3 126.9(4)
N2 C9 O3 114.8(4)
N3 C9 O3 118.3(4)
C15 C10 C11 119.9(4)
C15 C10 O3 121.0(4)
C11 C10 O3 119.1(4)
C12 C11 C10 119.2(4)
C12 C11 O9 121.7(4)
C10 C11 O9 118.7(4)
C11 C12 C13 122.5(4)
C11 C12 O4 119.1(4)
C13 C12 O4 118.5(4)
C12 C13 C14 117.6(4)
C12 C13 H13A 121.2
C14 C13 H13A 121.2
C15 C14 C13 120.3(4)
C15 C14 C36 120.3(5)
C13 C14 C36 119.4(4)
C10 C15 C14 120.4(4)
C10 C15 H15A 119.8
C14 C15 H15A 119.8
N4 C16 N6 129.7(4)
N4 C16 O4 113.6(4)
N6 C16 O4 116.7(4)
N5 C17 N4 124.9(4)
N5 C17 C38 118.4(7)
N4 C17 C38 116.3(8)
N5 C17 C38' 121.1(8)
N4 C17 C38' 113.1(8)
C38 C17 C38' 17.2(12)
N5 C18 N6 128.5(4)
N5 C18 O1 114.5(4)
N6 C18 O1 116.9(4)
N9 C19 N7 129.3(4)
N9 C19 O5 119.5(4)
N7 C19 O5 111.2(5)
N7 C20 N8 131.3(6)
N7 C20 Cl1 113.8(5)
N8 C20 Cl1 115.0(5)
O6 C21 N9 120.9(5)
O6 C21 N8 113.9(5)
N9 C21 N8 125.2(5)
O6 C22 H22A 109.5
O6 C22 H22B 109.5
H22A C22 H22B 109.5
O6 C22 H22C 109.5
H22A C22 H22C 109.5
H22B C22 H22C 109.5
O7 C23 O8 121.9(5)
O7 C23 C4 124.0(5)
O8 C23 C4 114.0(4)
O8 C24 H24A 109.5
O8 C24 H24B 109.5
H24A C24 H24B 109.5
O8 C24 H24C 109.5
H24A C24 H24C 109.5
H24B C24 H24C 109.5
C30 C25 C26' 117.8(6)
C30 C25 C26 116.0(6)
C26' C25 C26 27.1(6)
C30 C25 C8 121.3(4)
C26' C25 C8 119.2(6)
C26 C25 C8 120.9(6)
C27 C26 C25 121.2(11)
C27 C26 H26 119.4
C25 C26 H26 119.4
C28 C27 C26 121.7(12)
C28 C27 H27 119.1
C26 C27 H27 119.1
C27 C28 C29 116.8(10)
C27 C28 C31 123.5(11)
C29 C28 C31 119.7(10)
C28 C31 H31A 109.5
C28 C31 H31B 109.5
H31A C31 H31B 109.5
C28 C31 H31C 109.5
H31A C31 H31C 109.5
H31B C31 H31C 109.5
C27' C26' C25 120.8(9)
C27' C26' H26' 119.6
C25 C26' H26' 119.6
C28' C27' C26' 120.5(10)
C28' C27' H27' 119.7
C26' C27' H27' 119.7
C27' C28' C29 119.1(9)
C27' C28' C31' 120.5(10)
C29 C28' C31' 120.3(9)
C28' C31' H31D 109.5
C28' C31' H31E 109.5
H31D C31' H31E 109.5
C28' C31' H31F 109.5
H31D C31' H31F 109.5
H31E C31' H31F 109.5
C30 C29 C28' 118.8(6)
C30 C29 C28 121.3(6)
C28' C29 C28 22.4(7)
C30 C29 H29A 119.4
C28' C29 H29A 116.9
C28 C29 H29A 119.4
C29 C30 C25 121.3(5)
C29 C30 H30A 119.4
C25 C30 H30A 119.4
N10 C32 N12 128.8(5)
N10 C32 O9 120.2(4)
N12 C32 O9 111.0(4)
N10 C33 N11 126.7(5)
N10 C33 O10 112.3(5)
N11 C33 O10 121.0(5)
N11 C34 N12 127.8(5)
N11 C34 Cl2 118.0(5)
N12 C34 Cl2 114.1(5)
O10 C35 H35A 109.5
O10 C35 H35B 109.5
H35A C35 H35B 109.5
O10 C35 H35C 109.5
H35A C35 H35C 109.5
H35B C35 H35C 109.5
O12 C36 O11 126.0(5)
O12 C36 C14 117.8(6)
O11 C36 C14 116.0(5)
O11 C37 H37A 109.5
O11 C37 H37B 109.5
H37A C37 H37B 109.5
O11 C37 H37C 109.5
H37A C37 H37C 109.5
H37B C37 H37C 109.5
O12 C37' H37D 109.5
O12 C37' H37E 109.5
H37D C37' H37E 109.5
O12 C37' H37F 109.5
H37D C37' H37F 109.5
H37E C37' H37F 109.5
C43 C38 C39 123.9(11)
C43 C38 C17 120.0(11)
C39 C38 C17 116.0(10)
C40 C39 C38 116.5(11)
C40 C39 H39 121.8
C38 C39 H39 121.8
C39 C40 C41 121.9(11)
C39 C40 H40 119.1
C41 C40 H40 119.1
C42 C41 C40 118.2(10)
C42 C41 C44 123.6(10)
C40 C41 C44 118.2(10)
C41 C42 C43 124.7(13)
C41 C42 H42 117.6
C43 C42 H42 117.6
C42 C43 C38 114.7(13)
C42 C43 H43 122.6
C38 C43 H43 122.6
C41 C44 H44A 109.5
C41 C44 H44B 109.5
H44A C44 H44B 109.5
C41 C44 H44C 109.5
H44A C44 H44C 109.5
H44B C44 H44C 109.5
C43' C38' C39' 114.8(13)
C43' C38' C17 118.7(13)
C39' C38' C17 126.5(12)
C40' C39' C38' 120.1(15)
C40' C39' H39' 120.0
C38' C39' H39' 120.0
C41' C40' C39' 123.2(15)
C41' C40' H40' 118.4
C39' C40' H40' 118.4
C42' C41' C40' 117.9(14)
C42' C41' C44' 123.2(13)
C40' C41' C44' 118.8(13)
C41' C42' C43' 119.9(16)
C41' C42' H42' 120.0
C43' C42' H42' 120.0
C42' C43' C38' 123.6(15)
C42' C43' H43' 118.2
C38' C43' H43' 118.2
C41' C44' H44D 109.5
C41' C44' H44E 109.5
H44D C44' H44E 109.5
C41' C44' H44F 109.5
H44D C44' H44F 109.5
H44E C44' H44F 109.5

loop_
_geom_bond_atom_site_label_1
_geom_bond_atom_site_label_2
_geom_bond_distance
Cl1 C20 1.749(6)
Cl2 C34 1.726(6)
O1 C18 1.377(5)
O1 C2 1.394(5)
O2 C7 1.349(5)
O2 C6 1.415(5)
O3 C9 1.348(5)
O3 C10 1.402(5)
O4 C16 1.364(5)
O4 C12 1.421(5)
O5 C19 1.347(5)
O5 C1 1.391(5)
O6 C21 1.286(6)
O6 C22 1.445(5)
O7 C23 1.201(6)
O8 C23 1.313(6)
O8 C24 1.462(7)
O9 C32 1.352(5)
O9 C11 1.391(5)
O10 C33 1.347(6)
O10 C35 1.475(7)
O11 C36 1.259(7)
O11 C37 1.273(13)
O12 C37' 1.230(13)
O12 C36 1.242(6)
N1 C7 1.340(5)
N1 C8 1.349(5)
N2 C9 1.306(5)
N2 C8 1.347(5)
N3 C7 1.313(5)
N3 C9 1.327(5)
N4 C16 1.305(5)
N4 C17 1.357(5)
N5 C18 1.300(5)
N5 C17 1.338(6)
N6 C16 1.320(5)
N6 C18 1.332(5)
N7 C20 1.290(8)
N7 C19 1.340(6)
N8 C20 1.320(8)
N8 C21 1.351(7)
N9 C19 1.321(6)
N9 C21 1.348(6)
N10 C32 1.307(6)
N10 C33 1.327(6)
N11 C34 1.299(7)
N11 C33 1.331(7)
N12 C34 1.336(7)
N12 C32 1.352(6)
C1 C6 1.387(6)
C1 C2 1.400(6)
C2 C3 1.359(6)
C3 C4 1.394(6)
C3 H3A 0.9500
C4 C5 1.394(6)
C4 C23 1.486(6)
C5 C6 1.363(6)
C5 H5A 0.9500
C8 C25 1.469(6)
C10 C15 1.379(6)
C10 C11 1.388(6)
C11 C12 1.364(6)
C12 C13 1.386(6)
C13 C14 1.402(6)
C13 H13A 0.9500
C14 C15 1.382(6)
C14 C36 1.486(7)
C15 H15A 0.9500
C17 C38 1.504(11)
C17 C38' 1.512(13)
C22 H22A 0.9800
C22 H22B 0.9800
C22 H22C 0.9800
C24 H24A 0.9800
C24 H24B 0.9800
C24 H24C 0.9800
C25 C30 1.387(6)
C25 C26' 1.389(10)
C25 C26 1.403(12)
C26 C27 1.395(12)
C26 H26 0.9500
C27 C28 1.365(13)
C27 H27 0.9500
C28 C29 1.414(12)
C28 C31 1.525(12)
C31 H31A 0.9800
C31 H31B 0.9800
C31 H31C 0.9800
C26' C27' 1.379(11)
C26' H26' 0.9500
C27' C28' 1.376(11)
C27' H27' 0.9500
C28' C29 1.412(11)
C28' C31' 1.530(11)
C31' H31D 0.9800
C31' H31E 0.9800
C31' H31F 0.9800
C29 C30 1.376(6)
C29 H29A 0.9500
C30 H30A 0.9500
C35 H35A 0.9800
C35 H35B 0.9800
C35 H35C 0.9800
C37 H37A 0.9800
C37 H37B 0.9800
C37 H37C 0.9800
C37' H37D 0.9800
C37' H37E 0.9800
C37' H37F 0.9800
C38 C43 1.395(12)
C38 C39 1.399(12)
C39 C40 1.375(11)
C39 H39 0.9500
C40 C41 1.379(11)
C40 H40 0.9500
C41 C42 1.361(12)
C41 C44 1.536(11)
C42 C43 1.365(11)
C42 H42 0.9500
C43 H43 0.9500
C44 H44A 0.9800
C44 H44B 0.9800
C44 H44C 0.9800
C38' C43' 1.405(13)
C38' C39' 1.408(13)
C39' C40' 1.390(13)
C39' H39' 0.9500
C40' C41' 1.371(13)
C40' H40' 0.9500
C41' C42' 1.365(13)
C41' C44' 1.535(14)
C42' C43' 1.386(13)
C42' H42' 0.9500
C43' H43' 0.9500
C44' H44D 0.9800
C44' H44E 0.9800
C44' H44F 0.9800

loop_
_geom_torsion_atom_site_label_1
_geom_torsion_atom_site_label_2
_geom_torsion_atom_site_label_3
_geom_torsion_atom_site_label_4
_geom_torsion
C19 O5 C1 C6 111.5(5)
C19 O5 C1 C2 -77.6(5)
C18 O1 C2 C3 77.4(5)
C18 O1 C2 C1 -103.5(4)
C6 C1 C2 C3 -0.8(6)
O5 C1 C2 C3 -171.9(4)
C6 C1 C2 O1 -179.9(4)
O5 C1 C2 O1 9.0(6)
O1 C2 C3 C4 -179.8(4)
C1 C2 C3 C4 1.0(6)
C2 C3 C4 C5 -1.1(6)
C2 C3 C4 C23 177.6(4)
C3 C4 C5 C6 0.9(7)
C23 C4 C5 C6 -177.7(4)
C4 C5 C6 C1 -0.7(7)
C4 C5 C6 O2 -178.2(4)
O5 C1 C6 C5 171.5(4)
C2 C1 C6 C5 0.6(6)
O5 C1 C6 O2 -10.9(6)
C2 C1 C6 O2 178.2(4)
C7 O2 C6 C5 -93.0(5)
C7 O2 C6 C1 89.4(5)
C9 N3 C7 N1 0.0(7)
C9 N3 C7 O2 -179.0(4)
C8 N1 C7 N3 -1.1(7)
C8 N1 C7 O2 178.0(4)
C6 O2 C7 N3 -5.5(6)
C6 O2 C7 N1 175.4(4)
C9 N2 C8 N1 1.5(6)
C9 N2 C8 C25 -178.1(4)
C7 N1 C8 N2 0.3(6)
C7 N1 C8 C25 179.8(4)
C8 N2 C9 N3 -2.8(6)
C8 N2 C9 O3 177.9(4)
C7 N3 C9 N2 2.1(6)
C7 N3 C9 O3 -178.6(4)
C10 O3 C9 N2 -166.1(4)
C10 O3 C9 N3 14.5(6)
C9 O3 C10 C15 73.7(5)
C9 O3 C10 C11 -106.5(5)
C15 C10 C11 C12 1.2(6)
O3 C10 C11 C12 -178.6(4)
C15 C10 C11 O9 -172.0(4)
O3 C10 C11 O9 8.3(6)
C32 O9 C11 C12 88.6(5)
C32 O9 C11 C10 -98.4(5)
C10 C11 C12 C13 -0.6(7)
O9 C11 C12 C13 172.4(4)
C10 C11 C12 O4 180.0(4)
O9 C11 C12 O4 -7.1(6)
C16 O4 C12 C11 84.3(5)
C16 O4 C12 C13 -95.2(5)
C11 C12 C13 C14 -0.8(7)
O4 C12 C13 C14 178.7(4)
C12 C13 C14 C15 1.5(7)
C12 C13 C14 C36 -176.1(4)
C11 C10 C15 C14 -0.4(7)
O3 C10 C15 C14 179.3(4)
C13 C14 C15 C10 -0.9(7)
C36 C14 C15 C10 176.6(4)
C17 N4 C16 N6 -2.1(7)
C17 N4 C16 O4 177.5(4)
C18 N6 C16 N4 0.6(6)
C18 N6 C16 O4 -179.0(3)
C12 O4 C16 N4 -177.3(4)
C12 O4 C16 N6 2.3(5)
C18 N5 C17 N4 -2.3(7)
C18 N5 C17 C38 169.6(9)
C18 N5 C17 C38' -170.8(10)
C16 N4 C17 N5 2.9(7)
C16 N4 C17 C38 -169.1(9)
C16 N4 C17 C38' 172.2(10)
C17 N5 C18 N6 0.5(7)
C17 N5 C18 O1 -179.8(4)
C16 N6 C18 N5 0.3(6)
C16 N6 C18 O1 -179.3(3)
C2 O1 C18 N5 -170.7(4)
C2 O1 C18 N6 9.0(5)
C21 N9 C19 N7 0.7(8)
C21 N9 C19 O5 -178.3(4)
C20 N7 C19 N9 -2.2(9)
C20 N7 C19 O5 176.8(6)
C1 O5 C19 N9 -10.6(6)
C1 O5 C19 N7 170.2(4)
C19 N7 C20 N8 2.1(14)
C19 N7 C20 Cl1 -177.4(5)
C21 N8 C20 N7 -0.3(14)
C21 N8 C20 Cl1 179.1(5)
C22 O6 C21 N9 -1.1(8)
C22 O6 C21 N8 178.8(5)
C19 N9 C21 O6 -178.6(5)
C19 N9 C21 N8 1.5(8)
C20 N8 C21 O6 178.4(7)
C20 N8 C21 N9 -1.7(10)
C24 O8 C23 O7 0.9(8)
C24 O8 C23 C4 178.4(5)
C5 C4 C23 O7 164.3(5)
C3 C4 C23 O7 -14.3(7)
C5 C4 C23 O8 -13.1(7)
C3 C4 C23 O8 168.2(4)
N2 C8 C25 C30 -8.0(6)
N1 C8 C25 C30 172.4(4)
N2 C8 C25 C26' 156.7(7)
N1 C8 C25 C26' -22.9(9)
N2 C8 C25 C26 -172.0(10)
N1 C8 C25 C26 8.4(11)
C30 C25 C26 C27 12.4(16)
C26' C25 C26 C27 -88(2)
C8 C25 C26 C27 177.2(10)
C25 C26 C27 C28 -6(2)
C26 C27 C28 C29 2(2)
C26 C27 C28 C31 -177.2(13)
C30 C25 C26' C27' -10.6(13)
C26 C25 C26' C27' 82.6(18)
C8 C25 C26' C27' -175.9(8)
C25 C26' C27' C28' 5.6(17)
C26' C27' C28' C29 -4.1(17)
C26' C27' C28' C31' 179.0(11)
C27' C28' C29 C30 7.9(14)
C31' C28' C29 C30 -175.1(9)
C27' C28' C29 C28 -95(2)
C31' C28' C29 C28 82(2)
C27 C28 C29 C30 -4.7(16)
C31 C28 C29 C30 174.1(9)
C27 C28 C29 C28' 86(2)
C31 C28 C29 C28' -96(2)
C28' C29 C30 C25 -13.5(9)
C28 C29 C30 C25 12.2(10)
C26' C25 C30 C29 14.8(9)
C26 C25 C30 C29 -15.6(11)
C8 C25 C30 C29 179.7(4)
C33 N10 C32 N12 -1.2(7)
C33 N10 C32 O9 179.3(4)
C34 N12 C32 N10 3.1(7)
C34 N12 C32 O9 -177.4(4)
C11 O9 C32 N10 -8.1(6)
C11 O9 C32 N12 172.3(3)
C32 N10 C33 N11 -1.3(7)
C32 N10 C33 O10 -179.7(4)
C34 N11 C33 N10 1.3(8)
C34 N11 C33 O10 179.6(5)
C35 O10 C33 N10 180.0(5)
C35 O10 C33 N11 1.5(7)
C33 N11 C34 N12 1.1(8)
C33 N11 C34 Cl2 179.3(4)
C32 N12 C34 N11 -3.0(7)
C32 N12 C34 Cl2 178.8(3)
C37' O12 C36 O11 9.8(16)
C37' O12 C36 C14 -165.5(12)
C37 O11 C36 O12 3.7(15)
C37 O11 C36 C14 179.0(11)
C15 C14 C36 O12 173.6(5)
C13 C14 C36 O12 -8.8(8)
C15 C14 C36 O11 -2.1(8)
C13 C14 C36 O11 175.5(6)
N5 C17 C38 C43 -16.7(19)
N4 C17 C38 C43 155.9(12)
C38' C17 C38 C43 -121(5)
N5 C17 C38 C39 159.2(12)
N4 C17 C38 C39 -28.2(18)
C38' C17 C38 C39 55(4)
C43 C38 C39 C40 -4(2)
C17 C38 C39 C40 -179.4(12)
C38 C39 C40 C41 2(2)
C39 C40 C41 C42 -0.8(18)
C39 C40 C41 C44 178.2(12)
C40 C41 C42 C43 0.7(18)
C44 C41 C42 C43 -178.3(12)
C41 C42 C43 C38 -2(2)
C39 C38 C43 C42 4(2)
C17 C38 C43 C42 179.0(13)
N5 C17 C38' C43' -36(2)
N4 C17 C38' C43' 154.4(15)
C38 C17 C38' C43' 50(4)
N5 C17 C38' C39' 147.2(16)
N4 C17 C38' C39' -23(2)
C38 C17 C38' C39' -127(6)
C43' C38' C39' C40' -6(3)
C17 C38' C39' C40' 171.5(16)
C38' C39' C40' C41' 0(2)
C39' C40' C41' C42' 4(2)
C39' C40' C41' C44' -178.8(14)
C40' C41' C42' C43' -1(2)
C44' C41' C42' C43' -178.5(16)
C41' C42' C43' C38' -5(3)
C39' C38' C43' C42' 8(3)
C17 C38' C43' C42' -169.0(17)

loop_
_platon_squeeze_void_nr
_platon_squeeze_void_average_x
_platon_squeeze_void_average_y
_platon_squeeze_void_average_z
_platon_squeeze_void_volume
_platon_squeeze_void_count_electrons
_platon_squeeze_void_content
1 0.134 0.312 0.676 209 69 ' '
2 -0.135 0.688 0.323 209 67 ' '
3 0.365 0.812 0.823 209 67 ' '
4 0.634 0.188 0.177 209 68 ' '
